data_1549287
loop_
_publ_author_name
'Hill, Ethan A.'
'Kelty, Margaret L.'
'Filatov, Alexander S.'
'Anderson, John S.'

_publ_section_title
;
 Isolable iodosylarene and iodoxyarene adducts of Co and their O-atom
 transfer and C-H activation reactivity.
;
_journal_issue 19
_journal_name_full 'Chemical science'
_journal_page_first 4493
_journal_page_last 4499
_journal_paper_doi 10.1039/c8sc01167b
_journal_volume 9
_journal_year 2018
_chemical_formula_moiety 'C57 H78 B Co F3 N8 O3 S, C32 H12 B F24, C4 H10 O'
_chemical_formula_sum 'C93 H100 B2 Co F27 N8 O4 S'
_chemical_formula_weight 2019.41
_space_group_crystal_system orthorhombic
_space_group_IT_number 61
_space_group_name_Hall '-P 2ac 2ab'
_space_group_name_H-M_alt 'P b c a'
_symmetry_space_group_name_Hall '-P 2ac 2ab'
_symmetry_space_group_name_H-M 'P b c a'
_atom_sites_solution_hydrogens geom
_atom_sites_solution_primary dual
_atom_sites_solution_secondary difmap
_audit_creation_date 2018-01-11
_audit_creation_method
;
Olex2 1.2
(compiled 2017.08.10 svn.r3458 for OlexSys, GUI svn.r5381)
;
_audit_update_record
;
2018-01-23 deposited with the CCDC.
2018-04-23 downloaded from the CCDC.
;
_cell_angle_alpha 90
_cell_angle_beta 90
_cell_angle_gamma 90
_cell_formula_units_Z 8
_cell_length_a 21.4930(17)
_cell_length_b 22.3378(19)
_cell_length_c 38.715(3)
_cell_measurement_reflns_used 9916
_cell_measurement_temperature 100(2)
_cell_measurement_theta_max 22.05
_cell_measurement_theta_min 2.31
_cell_volume 18587(3)
_computing_data_collection 'APEX3 v.2015.9-0 (Bruker AXS Inc., 2015)'
_computing_molecular_graphics
;
OLEX2: a complete structure solution, refinement and analysis program 
Dolomanov et al., 2009

Mercury: visualization and analysis of crystal structures
Macrae, et al., 2006

O. V. Dolomanov, L. J. Bourhis, R. J. Gildea, J. A. K. Howard and H. Puschmann.
J. Appl. Cryst. (2009). 42, 339-341;

C. F. Macrae, P. R. Edgington, P. McCabe, E. Pidcock, G. P. Shields, R. Taylor,
M. Towler and J. van de Streek, J. Appl. Cryst. (2006). 39, 453-457.
;
_computing_publication_material
;
 APEX3 v.2015.5-2 (Bruker AXS Inc., 2015)
 OLEX2 (Dolomanov et al., 2009)
;
_computing_structure_refinement 'XL-2018/1 (Sheldrick, 2015b)'
_computing_structure_solution 'XT 2014/5 (Sheldrick, 2015a)'
_diffrn_ambient_temperature 100(2)
_diffrn_detector 'Bruker PHOTON 100'
_diffrn_detector_area_resol_mean 10.4167
_diffrn_detector_type CMOS
_diffrn_measured_fraction_theta_full 0.998
_diffrn_measured_fraction_theta_max 0.998
_diffrn_measurement_device 'three-circle diffractometer'
_diffrn_measurement_device_type D8Venture
_diffrn_measurement_method '\w and \f scans'
_diffrn_radiation_monochromator mirrors
_diffrn_radiation_probe x-ray
_diffrn_radiation_type MoK\a
_diffrn_radiation_wavelength 0.71073
_diffrn_reflns_av_R_equivalents 0.1273
_diffrn_reflns_av_unetI/netI 0.0598
_diffrn_reflns_Laue_measured_fraction_full 0.998
_diffrn_reflns_Laue_measured_fraction_max 0.998
_diffrn_reflns_limit_h_max 25
_diffrn_reflns_limit_h_min -25
_diffrn_reflns_limit_k_max 26
_diffrn_reflns_limit_k_min -26
_diffrn_reflns_limit_l_max 45
_diffrn_reflns_limit_l_min -45
_diffrn_reflns_number 251224
_diffrn_reflns_point_group_measured_fraction_full 0.998
_diffrn_reflns_point_group_measured_fraction_max 0.998
_diffrn_reflns_theta_full 24.816
_diffrn_reflns_theta_max 24.816
_diffrn_reflns_theta_min 2.103
_diffrn_source 'micro-focus X-ray tube'
_diffrn_source_type 'INCOATEC ImuS'
_diffrn_standards_number 0
_exptl_absorpt_coefficient_mu 0.317
_exptl_absorpt_correction_T_max 0.7451
_exptl_absorpt_correction_T_min 0.6747
_exptl_absorpt_correction_type multi-scan
_exptl_absorpt_process_details
;
SADABS-2016/2 (Bruker,2016/2) was used for absorption correction. 
wR2(int) was 0.0984 before and 0.0654 after correction. 
The Ratio of minimum to maximum transmission is 0.9055. 
;
_exptl_crystal_colour 'bluish violet'
_exptl_crystal_colour_modifier bluish
_exptl_crystal_colour_primary violet
_exptl_crystal_density_diffrn 1.443
_exptl_crystal_description block
_exptl_crystal_F_000 8336
_exptl_crystal_size_max 0.35
_exptl_crystal_size_mid 0.15
_exptl_crystal_size_min 0.1
_refine_diff_density_max 2.919
_refine_diff_density_min -2.371
_refine_diff_density_rms 0.128
_refine_ls_extinction_method none
_refine_ls_goodness_of_fit_ref 1.023
_refine_ls_hydrogen_treatment constr
_refine_ls_matrix_type full
_refine_ls_number_parameters 1213
_refine_ls_number_reflns 16006
_refine_ls_number_restraints 58
_refine_ls_restrained_S_all 1.036
_refine_ls_R_factor_all 0.1568
_refine_ls_R_factor_gt 0.1073
_refine_ls_shift/su_max 0.001
_refine_ls_shift/su_mean 0.000
_refine_ls_structure_factor_coef Fsqd
_refine_ls_weighting_details 'w=1/[\s^2^(Fo^2^)+(0.1262P)^2^+167.7536P] where P=(Fo^2^+2Fc^2^)/3'
_refine_ls_weighting_scheme calc
_refine_ls_wR_factor_gt 0.2609
_refine_ls_wR_factor_ref 0.2964
_reflns_Friedel_coverage 0.000
_reflns_number_gt 10634
_reflns_number_total 16006
_reflns_threshold_expression 'I > 2\s(I)'
_cod_data_source_file c8sc01167b2.cif
_cod_data_source_block 6
_cod_depositor_comments 'Adding full bibliography for 1549282--1549287.cif.'
_cod_database_code 1549287
_shelx_shelxl_version_number 2018/1
_shelx_space_group_comment
;
The symmetry employed for this shelxl refinement is uniquely defined
by the following loop, which should always be used as a source of
symmetry information in preference to the above space-group names.
They are only intended as comments.
;
_shelx_estimated_absorpt_t_max 0.969
_shelx_estimated_absorpt_t_min 0.897
_olex2_refinement_description
;
1. Fixed Uiso
 At 1.2 times of:
  All B(H) groups, All C(H) groups, All C(H,H) groups, All N(H) groups
 At 1.5 times of:
  All C(H,H,H) groups
2. Restrained distances
 F5-F4
 2.1 with sigma of 0.005
 F6-F5
 2.1 with sigma of 0.005
 F6-F4
 2.1 with sigma of 0.005
 F5-C64 = F4-C64 = F6-C64
 1.32 with sigma of 0.001
 F8-C65
 1.32 with sigma of 0.02
 F8-F7
 2.1 with sigma of 0.02
 F9-F7
 2.1 with sigma of 0.02
 F9-F8
 2.1 with sigma of 0.02
 F8A-F7A
 2.1 with sigma of 0.02
 F7A-F9A
 2.1 with sigma of 0.02
 F8A-F9A
 2.1 with sigma of 0.02
 C65-C62
 1.45 with sigma of 0.02
 C81-C76 \\sim C64-C60
 with sigma of 0.001
 F5-C64 \\sim F6-C64 \\sim F18-C81 \\sim F16-C81 \\sim F17-C81
 with sigma of 0.001
 C81-C76 \\sim C65-C62
 with sigma of 0.001
 C80-C78 \\sim C88-C84 \\sim C89-C86 \\sim C73-C70 \\sim C81-C76
 with sigma of 0.02
 F8A-C65 \\sim F8-C65 \\sim F7A-C65 \\sim F7-C65 \\sim F9A-C65 \\sim F9-C65
 with sigma of 0.001
3. Uiso/Uaniso restraints and constraints
Uanis(C64) \\sim Ueq: with sigma of 0.005 and sigma for terminal atoms of 0.01
4. Rigid body (RIGU) restrains
 F7, F8, C65, F9
 with sigma for 1-2 distances of 0.004 and sigma for 1-3 distances of 0.004
5. Others
 Sof(F8A)=Sof(F7A)=Sof(F9A)=1-FVAR(1)
 Sof(F7)=Sof(F8)=Sof(F9)=FVAR(1)
 Fixed Uiso: F4(0.1)
6.a Ternary CH refined with riding coordinates:
 C8(H8A), C10(H10), C12(H12), C22(H22), C24(H24), C26(H26), C35(H35), C37(H37),
  C39(H39), C50(H50), C52(H52), C54(H54), B1(H1)
6.b Secondary CH2 refined with riding coordinates:
 C5(H5A,H5B), C6(H6A,H6B), C7(H7A,H7B), C9(H9A,H9B), C11(H11A,H11B), C13(H13A,
 H13B), C19(H19A,H19B), C20(H20A,H20B), C21(H21A,H21B), C23(H23A,H23B),
 C25(H25A,H25B), C27(H27A,H27B), C32(H32A,H32B), C33(H33A,H33B), C34(H34A,H34B),
  C36(H36A,H36B), C38(H38A,H38B), C40(H40A,H40B), C47(H47A,H47B), C48(H48A,
 H48B), C49(H49A,H49B), C51(H51A,H51B), C53(H53A,H53B), C55(H55A,H55B),
 C91(H91A,H91B), C92(H92A,H92B)
6.c Aromatic/amide H refined with riding coordinates:
 N6(H6), N8(H8), C2(H2), C16(H16), C44(H44), C59(H59), C61(H61), C63(H63),
 C67(H67), C69(H69), C71(H71), C75(H75), C77(H77), C79(H79), C83(H83), C85(H85),
  C87(H87)
6.d Idealised Me refined as rotating group:
 C14(H14A,H14B,H14C), C41(H41A,H41B,H41C), C42(H42A,H42B,H42C), C56(H56A,H56B,
 H56C), C90(H90A,H90B,H90C), C93(H93A,H93B,H93C)
;
_olex2_submission_special_instructions 'No special instructions were received'

loop_
_space_group_symop_operation_xyz
'x, y, z'
'-x+1/2, -y, z+1/2'
'-x, y+1/2, -z+1/2'
'x+1/2, -y+1/2, -z'
'-x, -y, -z'
'x-1/2, y, -z-1/2'
'x, -y-1/2, z-1/2'
'-x-1/2, y-1/2, z'

loop_
_atom_site_label
_atom_site_type_symbol
_atom_site_fract_x
_atom_site_fract_y
_atom_site_fract_z
_atom_site_U_iso_or_equiv
_atom_site_adp_type
_atom_site_occupancy
_atom_site_site_symmetry_order
_atom_site_calc_flag
_atom_site_refinement_flags_posn
_atom_site_refinement_flags_adp
_atom_site_refinement_flags_occupancy
_atom_site_disorder_assembly
_atom_site_disorder_group
Co1 Co 0.81999(4) 0.42515(3) 0.38500(2) 0.0191(2) Uani 1 1 d . . . . .
S1 S 0.77832(8) 0.29266(7) 0.40745(4) 0.0230(4) Uani 1 1 d . . . . .
F1 F 0.8533(2) 0.27764(19) 0.45990(12) 0.0465(12) Uani 1 1 d . . . . .
F2 F 0.7922(2) 0.20415(17) 0.44938(11) 0.0385(10) Uani 1 1 d . . . . .
F3 F 0.7572(2) 0.2836(2) 0.47357(11) 0.0505(12) Uani 1 1 d . . . . .
O1 O 0.7844(2) 0.35757(18) 0.41224(12) 0.0255(10) Uani 1 1 d . . . . .
O2 O 0.8261(2) 0.26840(19) 0.38590(13) 0.0339(12) Uani 1 1 d . . . . .
O3 O 0.7162(2) 0.2736(2) 0.40129(14) 0.0365(12) Uani 1 1 d . . . . .
N1 N 0.8332(2) 0.5388(2) 0.42024(13) 0.0199(12) Uani 1 1 d . . . . .
N2 N 0.8636(2) 0.4845(2) 0.41626(14) 0.0201(12) Uani 1 1 d . . . . .
N3 N 0.7436(2) 0.5318(2) 0.37787(14) 0.0210(12) Uani 1 1 d . . . . .
N4 N 0.7509(3) 0.4754(2) 0.36344(14) 0.0223(12) Uani 1 1 d . . . . .
N5 N 0.8789(2) 0.3987(2) 0.34742(13) 0.0202(12) Uani 1 1 d . . . . .
N6 N 0.8962(2) 0.3409(2) 0.34260(13) 0.0188(11) Uani 1 1 d . . . . .
H6 H 0.881339 0.310612 0.354570 0.023 Uiso 1 1 calc R . . . .
N7 N 0.7314(3) 0.4942(3) 0.43844(15) 0.0275(13) Uani 1 1 d . . . . .
N8 N 0.6787(3) 0.4654(3) 0.42819(17) 0.0350(15) Uani 1 1 d . . . . .
H8 H 0.661210 0.469675 0.407793 0.042 Uiso 1 1 calc R . . . .
C1 C 0.9114(3) 0.4308(3) 0.32465(17) 0.0246(15) Uani 1 1 d . . . . .
C2 C 0.9491(3) 0.3926(3) 0.30559(17) 0.0238(15) Uani 1 1 d . . . . .
H2 H 0.977013 0.403961 0.287719 0.029 Uiso 1 1 calc R . . . .
C3 C 0.9387(3) 0.3356(3) 0.31733(17) 0.0219(14) Uani 1 1 d . . . . .
C4 C 0.9654(3) 0.2755(3) 0.30699(17) 0.0254(15) Uani 1 1 d . . . . .
C5 C 0.9493(3) 0.2270(3) 0.3334(2) 0.0337(17) Uani 1 1 d . . . . .
H5A H 0.903511 0.222951 0.335089 0.040 Uiso 1 1 calc R . . . .
H5B H 0.965295 0.238798 0.356390 0.040 Uiso 1 1 calc R . . . .
C6 C 1.0367(3) 0.2806(3) 0.3039(2) 0.0363(18) Uani 1 1 d . . . . .
H6A H 1.047557 0.311373 0.286523 0.044 Uiso 1 1 calc R . . . .
H6B H 1.054529 0.293027 0.326393 0.044 Uiso 1 1 calc R . . . .
C7 C 0.9390(4) 0.2562(4) 0.2717(2) 0.0403(19) Uani 1 1 d . . . . .
H7A H 0.949276 0.286707 0.254076 0.048 Uiso 1 1 calc R . . . .
H7B H 0.893147 0.252943 0.273174 0.048 Uiso 1 1 calc R . . . .
C8 C 0.9668(4) 0.1952(4) 0.2610(2) 0.047(2) Uani 1 1 d . . . . .
H8A H 0.949470 0.182905 0.238088 0.056 Uiso 1 1 calc R . . . .
C9 C 0.9511(4) 0.1486(3) 0.2878(2) 0.046(2) Uani 1 1 d . . . . .
H9A H 0.968536 0.109451 0.280764 0.056 Uiso 1 1 calc R . . . .
H9B H 0.905394 0.144430 0.289649 0.056 Uiso 1 1 calc R . . . .
C10 C 0.9779(4) 0.1666(3) 0.3228(2) 0.042(2) Uani 1 1 d . . . . .
H10 H 0.967261 0.135539 0.340396 0.050 Uiso 1 1 calc R . . . .
C11 C 1.0477(4) 0.1730(4) 0.3203(2) 0.049(2) Uani 1 1 d . . . . .
H11A H 1.066372 0.134076 0.313729 0.059 Uiso 1 1 calc R . . . .
H11B H 1.064826 0.184936 0.342963 0.059 Uiso 1 1 calc R . . . .
C12 C 1.0639(4) 0.2202(4) 0.2932(2) 0.046(2) Uani 1 1 d . . . . .
H12 H 1.110214 0.223695 0.291428 0.055 Uiso 1 1 calc R . . . .
C13 C 1.0378(4) 0.2016(4) 0.2584(2) 0.055(2) Uani 1 1 d . . . . .
H13A H 1.056388 0.163053 0.251221 0.065 Uiso 1 1 calc R . . . .
H13B H 1.048429 0.232139 0.240823 0.065 Uiso 1 1 calc R . . . .
C14 C 0.9042(3) 0.4976(3) 0.32318(19) 0.0303(16) Uani 1 1 d . . . . .
H14A H 0.860100 0.507842 0.320852 0.045 Uiso 1 1 calc GR . . . .
H14B H 0.927259 0.513320 0.303285 0.045 Uiso 1 1 calc GR . . . .
H14C H 0.920734 0.515392 0.344445 0.045 Uiso 1 1 calc GR . . . .
C15 C 0.8738(3) 0.5800(3) 0.43320(17) 0.0245(15) Uani 1 1 d . . . . .
C16 C 0.9299(3) 0.5512(3) 0.43808(18) 0.0267(15) Uani 1 1 d . . . . .
H16 H 0.966931 0.568633 0.446910 0.032 Uiso 1 1 calc R . . . .
C17 C 0.9223(3) 0.4926(3) 0.42781(16) 0.0189(13) Uani 1 1 d . . . . .
C18 C 0.9699(3) 0.4434(3) 0.42974(16) 0.0214(14) Uani 1 1 d . . . . .
C19 C 1.0158(3) 0.4492(3) 0.39898(17) 0.0249(15) Uani 1 1 d . . . . .
H19A H 0.992765 0.445194 0.376951 0.030 Uiso 1 1 calc R . . . .
H19B H 1.035691 0.489151 0.399412 0.030 Uiso 1 1 calc R . . . .
C20 C 1.0072(3) 0.4495(3) 0.46325(17) 0.0263(15) Uani 1 1 d . . . . .
H20A H 1.027017 0.489523 0.464078 0.032 Uiso 1 1 calc R . . . .
H20B H 0.978795 0.446087 0.483259 0.032 Uiso 1 1 calc R . . . .
C21 C 0.9406(3) 0.3808(3) 0.42984(18) 0.0224(14) Uani 1 1 d . . . . .
H21A H 0.912809 0.376722 0.450081 0.027 Uiso 1 1 calc R . . . .
H21B H 0.915288 0.375448 0.408719 0.027 Uiso 1 1 calc R . . . .
C22 C 0.9908(3) 0.3325(3) 0.43127(18) 0.0286(16) Uani 1 1 d . . . . .
H22 H 0.970812 0.292053 0.430562 0.034 Uiso 1 1 calc R . . . .
C23 C 1.0342(3) 0.3393(3) 0.40046(19) 0.0324(17) Uani 1 1 d . . . . .
H23A H 1.010123 0.335121 0.378782 0.039 Uiso 1 1 calc R . . . .
H23B H 1.066107 0.307424 0.400994 0.039 Uiso 1 1 calc R . . . .
C24 C 1.0658(3) 0.4005(3) 0.40129(19) 0.0282(15) Uani 1 1 d . . . . .
H24 H 1.094799 0.404114 0.381219 0.034 Uiso 1 1 calc R . . . .
C25 C 1.1024(3) 0.4077(3) 0.43513(19) 0.0320(17) Uani 1 1 d . . . . .
H25A H 1.135260 0.376779 0.436558 0.038 Uiso 1 1 calc R . . . .
H25B H 1.122453 0.447548 0.435798 0.038 Uiso 1 1 calc R . . . .
C26 C 1.0574(3) 0.4011(3) 0.46568(18) 0.0303(16) Uani 1 1 d . . . . .
H26 H 1.080938 0.406001 0.487795 0.036 Uiso 1 1 calc R . . . .
C27 C 1.0271(3) 0.3392(3) 0.4648(2) 0.0343(17) Uani 1 1 d . . . . .
H27A H 1.059495 0.307821 0.466296 0.041 Uiso 1 1 calc R . . . .
H27B H 0.998720 0.334602 0.484761 0.041 Uiso 1 1 calc R . . . .
C28 C 0.7125(3) 0.5670(3) 0.35589(19) 0.0287(16) Uani 1 1 d . . . . .
C29 C 0.6982(3) 0.5336(3) 0.3269(2) 0.0342(18) Uani 1 1 d . . . . .
C30 C 0.7221(3) 0.4760(3) 0.33255(18) 0.0250(15) Uani 1 1 d . . . . .
C31 C 0.7160(3) 0.4231(3) 0.30897(18) 0.0276(15) Uani 1 1 d . . . . .
C32 C 0.7279(3) 0.3638(3) 0.32738(19) 0.0285(16) Uani 1 1 d . . . . .
H32A H 0.697792 0.358928 0.346527 0.034 Uiso 1 1 calc R . . . .
H32B H 0.770333 0.363807 0.337317 0.034 Uiso 1 1 calc R . . . .
C33 C 0.7620(3) 0.4299(3) 0.27819(19) 0.0333(17) Uani 1 1 d . . . . .
H33A H 0.753746 0.467918 0.265887 0.040 Uiso 1 1 calc R . . . .
H33B H 0.805294 0.430962 0.286933 0.040 Uiso 1 1 calc R . . . .
C34 C 0.6496(3) 0.4218(4) 0.2940(2) 0.0367(18) Uani 1 1 d . . . . .
H34A H 0.619154 0.417743 0.313019 0.044 Uiso 1 1 calc R . . . .
H34B H 0.641104 0.459906 0.281818 0.044 Uiso 1 1 calc R . . . .
C35 C 0.6421(4) 0.3695(4) 0.2688(2) 0.045(2) Uani 1 1 d . . . . .
H35 H 0.598749 0.369188 0.259493 0.054 Uiso 1 1 calc R . . . .
C36 C 0.6547(4) 0.3109(4) 0.2879(2) 0.049(2) Uani 1 1 d . . . . .
H36A H 0.649386 0.276665 0.271953 0.058 Uiso 1 1 calc R . . . .
H36B H 0.624743 0.306224 0.307162 0.058 Uiso 1 1 calc R . . . .
C37 C 0.7213(4) 0.3116(3) 0.3021(2) 0.042(2) Uani 1 1 d . . . . .
H37 H 0.729726 0.273134 0.314438 0.050 Uiso 1 1 calc R . . . .
C38 C 0.7669(4) 0.3187(4) 0.2727(2) 0.044(2) Uani 1 1 d . . . . .
H38A H 0.762927 0.284477 0.256630 0.053 Uiso 1 1 calc R . . . .
H38B H 0.809900 0.318985 0.281916 0.053 Uiso 1 1 calc R . . . .
C39 C 0.7541(4) 0.3773(4) 0.2534(2) 0.043(2) Uani 1 1 d . . . . .
H39 H 0.784272 0.381469 0.233885 0.051 Uiso 1 1 calc R . . . .
C40 C 0.6881(4) 0.3762(4) 0.2392(2) 0.049(2) Uani 1 1 d . . . . .
H40A H 0.679631 0.413779 0.226493 0.059 Uiso 1 1 calc R . . . .
H40B H 0.683424 0.342327 0.222927 0.059 Uiso 1 1 calc R . . . .
C41 C 0.6978(4) 0.6312(3) 0.3632(2) 0.041(2) Uani 1 1 d . . . . .
H41A H 0.665442 0.633447 0.381044 0.062 Uiso 1 1 calc GR . . . .
H41B H 0.682867 0.650556 0.342087 0.062 Uiso 1 1 calc GR . . . .
H41C H 0.735340 0.651627 0.371407 0.062 Uiso 1 1 calc GR . . . .
C42 C 0.8557(4) 0.6430(3) 0.4409(2) 0.0334(17) Uani 1 1 d . . . . .
H42A H 0.838518 0.661511 0.420032 0.050 Uiso 1 1 calc GR . . . .
H42B H 0.892429 0.665441 0.448454 0.050 Uiso 1 1 calc GR . . . .
H42C H 0.824314 0.643343 0.459232 0.050 Uiso 1 1 calc GR . . . .
C43 C 0.7422(4) 0.4767(3) 0.4710(2) 0.0376(19) Uani 1 1 d . . . . .
C44 C 0.6969(4) 0.4369(4) 0.4812(2) 0.047(2) Uani 1 1 d . . . . .
H44 H 0.693672 0.418098 0.503118 0.056 Uiso 1 1 calc R . . . .
C45 C 0.6569(4) 0.4295(3) 0.4535(2) 0.044(2) Uani 1 1 d . . . . .
C46 C 0.5998(4) 0.3919(4) 0.4486(3) 0.053(3) Uani 1 1 d . . . . .
C47 C 0.5846(4) 0.3812(4) 0.4111(3) 0.067(3) Uani 1 1 d . . . . .
H47A H 0.620363 0.361363 0.399693 0.080 Uiso 1 1 calc R . . . .
H47B H 0.577690 0.420135 0.399456 0.080 Uiso 1 1 calc R . . . .
C48 C 0.6106(4) 0.3309(4) 0.4658(3) 0.068(3) Uani 1 1 d . . . . .
H48A H 0.621119 0.336761 0.490436 0.082 Uiso 1 1 calc R . . . .
H48B H 0.646005 0.310467 0.454471 0.082 Uiso 1 1 calc R . . . .
C49 C 0.5438(4) 0.4222(4) 0.4660(4) 0.078(4) Uani 1 1 d . . . . .
H49A H 0.536502 0.461814 0.455349 0.093 Uiso 1 1 calc R . . . .
H49B H 0.552699 0.428341 0.490856 0.093 Uiso 1 1 calc R . . . .
C50 C 0.5517(5) 0.2917(5) 0.4628(4) 0.088(4) Uani 1 1 d . . . . .
H50 H 0.559376 0.252018 0.473865 0.106 Uiso 1 1 calc R . . . .
C51 C 0.4975(5) 0.3221(5) 0.4801(5) 0.119(7) Uani 1 1 d . . . . .
H51A H 0.507083 0.328901 0.504800 0.143 Uiso 1 1 calc R . . . .
H51B H 0.460157 0.296309 0.478615 0.143 Uiso 1 1 calc R . . . .
C52 C 0.4848(5) 0.3828(5) 0.4620(5) 0.104(6) Uani 1 1 d . . . . .
H52 H 0.448586 0.403057 0.473188 0.125 Uiso 1 1 calc R . . . .
C53 C 0.4712(5) 0.3733(5) 0.4234(5) 0.106(6) Uani 1 1 d . . . . .
H53A H 0.433043 0.348942 0.420600 0.127 Uiso 1 1 calc R . . . .
H53B H 0.464306 0.412462 0.412003 0.127 Uiso 1 1 calc R . . . .
C54 C 0.5259(5) 0.3417(5) 0.4069(4) 0.097(5) Uani 1 1 d . . . . .
H54 H 0.517396 0.334351 0.381856 0.116 Uiso 1 1 calc R . . . .
C55 C 0.5383(5) 0.2831(4) 0.4251(4) 0.083(4) Uani 1 1 d . . . . .
H55A H 0.501634 0.256651 0.422552 0.099 Uiso 1 1 calc R . . . .
H55B H 0.574243 0.262985 0.414106 0.099 Uiso 1 1 calc R . . . .
C56 C 0.7949(4) 0.5004(4) 0.4919(2) 0.047(2) Uani 1 1 d . . . . .
H56A H 0.834210 0.484457 0.482962 0.070 Uiso 1 1 calc GR . . . .
H56B H 0.789787 0.488144 0.516068 0.070 Uiso 1 1 calc GR . . . .
H56C H 0.795474 0.544218 0.490534 0.070 Uiso 1 1 calc GR . . . .
C57 C 0.7966(3) 0.2626(3) 0.45022(18) 0.0284(16) Uani 1 1 d . . . . .
B1 B 0.7635(3) 0.5436(3) 0.41514(19) 0.0227(16) Uani 1 1 d . . . . .
H1 H 0.749052 0.584192 0.422433 0.027 Uiso 1 1 calc R . . . .
F7 F 0.5136(4) 0.4403(7) 0.2762(4) 0.099(5) Uiso 0.474(13) 1 d D U P A 1
F8 F 0.4196(5) 0.4125(4) 0.2775(3) 0.078(5) Uiso 0.474(13) 1 d D U P A 1
F10 F 0.3093(3) 0.6095(4) 0.24107(19) 0.110(3) Uani 1 1 d . . . . .
F11 F 0.2227(2) 0.6520(2) 0.23281(13) 0.0600(15) Uani 1 1 d . . . . .
F12 F 0.2858(3) 0.6847(3) 0.27064(17) 0.090(2) Uani 1 1 d . . . . .
F13 F 0.0489(2) 0.5505(3) 0.28312(16) 0.089(2) Uani 1 1 d . . . . .
F14 F 0.0542(3) 0.5276(4) 0.33444(16) 0.106(3) Uani 1 1 d . . . . .
F15 F 0.0774(3) 0.4645(3) 0.2986(3) 0.149(4) Uani 1 1 d . . . . .
F16 F 0.3951(2) 0.6968(3) 0.44273(17) 0.0793(19) Uani 1 1 d D . . . .
F17 F 0.3449(3) 0.7519(3) 0.40909(15) 0.083(2) Uani 1 1 d D . . . .
F18 F 0.3217(2) 0.7522(2) 0.46221(13) 0.0559(14) Uani 1 1 d D . . . .
F19 F 0.1336(3) 0.6243(3) 0.48721(18) 0.098(2) Uani 1 1 d . . . . .
F20 F 0.0985(3) 0.5754(3) 0.4462(2) 0.113(3) Uani 1 1 d . . . . .
F21 F 0.1015(3) 0.6709(3) 0.4451(2) 0.107(3) Uani 1 1 d . . . . .
F22 F 0.3283(2) 0.4083(2) 0.48630(11) 0.0412(11) Uani 1 1 d . . . . .
F23 F 0.2445(2) 0.3571(2) 0.48632(10) 0.0395(10) Uani 1 1 d . . . . .
F24 F 0.3307(2) 0.3148(2) 0.47348(11) 0.0440(11) Uani 1 1 d . . . . .
F25 F 0.2764(3) 0.3043(2) 0.32033(13) 0.0729(18) Uani 1 1 d . . . . .
F26 F 0.1849(3) 0.2984(2) 0.34160(14) 0.0723(17) Uani 1 1 d . . . . .
F27 F 0.2603(3) 0.2435(2) 0.36193(13) 0.0753(19) Uani 1 1 d . . . . .
C58 C 0.3647(3) 0.5173(3) 0.36200(18) 0.0271(15) Uani 1 1 d . . . . .
C59 C 0.4130(3) 0.5332(3) 0.3838(2) 0.0375(18) Uani 1 1 d . . . . .
H59 H 0.402382 0.548354 0.405979 0.045 Uiso 1 1 calc R . . . .
C60 C 0.4766(3) 0.5287(4) 0.3757(2) 0.051(2) Uani 1 1 d D . . . .
C61 C 0.4907(4) 0.5037(5) 0.3430(3) 0.063(3) Uani 1 1 d . . . . .
H61 H 0.532867 0.499216 0.336094 0.075 Uiso 1 1 calc R . . . .
C62 C 0.4441(4) 0.4859(4) 0.3214(2) 0.053(2) Uani 1 1 d D . . . .
C63 C 0.3829(4) 0.4929(3) 0.3304(2) 0.0372(18) Uani 1 1 d . . . . .
H63 H 0.351633 0.480588 0.314495 0.045 Uiso 1 1 calc R . . . .
C66 C 0.2490(3) 0.5382(3) 0.33725(16) 0.0219(14) Uani 1 1 d . . . . .
C67 C 0.2707(3) 0.5772(3) 0.31173(18) 0.0280(15) Uani 1 1 d . . . . .
H67 H 0.312067 0.591855 0.313326 0.034 Uiso 1 1 calc R . . . .
C68 C 0.2340(3) 0.5954(3) 0.28412(18) 0.0279(16) Uani 1 1 d . . . . .
C69 C 0.1735(3) 0.5774(3) 0.2816(2) 0.0343(17) Uani 1 1 d . . . . .
H69 H 0.148342 0.590427 0.262879 0.041 Uiso 1 1 calc R . . . .
C70 C 0.1493(3) 0.5400(3) 0.30680(18) 0.0282(16) Uani 1 1 d D . . . .
C71 C 0.1868(3) 0.5202(3) 0.33360(17) 0.0275(16) Uani 1 1 d . . . . .
H71 H 0.169772 0.493460 0.350152 0.033 Uiso 1 1 calc R . . . .
C72 C 0.2616(4) 0.6352(4) 0.2573(2) 0.053(2) Uani 1 1 d . . . . .
C73 C 0.0833(3) 0.5204(4) 0.3055(2) 0.045(2) Uani 1 1 d D . . . .
C74 C 0.2724(3) 0.5733(3) 0.39948(17) 0.0261(15) Uani 1 1 d . . . . .
C75 C 0.3092(3) 0.6224(3) 0.40682(18) 0.0301(16) Uani 1 1 d . . . . .
H75 H 0.347974 0.626070 0.395223 0.036 Uiso 1 1 calc R . . . .
C76 C 0.2928(3) 0.6662(3) 0.4299(2) 0.0331(17) Uani 1 1 d D . . . .
C77 C 0.2357(3) 0.6668(3) 0.44511(18) 0.0325(17) Uani 1 1 d . . . . .
H77 H 0.223876 0.697763 0.460586 0.039 Uiso 1 1 calc R . . . .
C78 C 0.1954(3) 0.6205(3) 0.43711(18) 0.0297(16) Uani 1 1 d D . . . .
C79 C 0.2139(3) 0.5740(3) 0.41575(18) 0.0276(15) Uani 1 1 d . . . . .
H79 H 0.186115 0.541490 0.411977 0.033 Uiso 1 1 calc R . . . .
C80 C 0.1312(4) 0.6218(3) 0.4518(2) 0.045(2) Uani 1 1 d D . . . .
C81 C 0.3385(2) 0.7171(2) 0.43642(12) 0.050(2) Uani 1 1 d D . . . .
C82 C 0.2767(3) 0.4533(3) 0.38609(18) 0.0270(15) Uani 1 1 d . . . . .
C83 C 0.2878(3) 0.4385(3) 0.42036(18) 0.0244(15) Uani 1 1 d . . . . .
H83 H 0.295772 0.469646 0.436482 0.029 Uiso 1 1 calc R . . . .
C84 C 0.2877(3) 0.3800(3) 0.43170(17) 0.0297(16) Uani 1 1 d D . . . .
C85 C 0.2759(4) 0.3331(3) 0.40908(18) 0.0351(18) Uani 1 1 d . . . . .
H85 H 0.277227 0.292680 0.416744 0.042 Uiso 1 1 calc R . . . .
C86 C 0.2624(4) 0.3467(3) 0.37536(18) 0.0373(18) Uani 1 1 d D . . . .
C87 C 0.2627(4) 0.4060(3) 0.36414(18) 0.0326(17) Uani 1 1 d . . . . .
H87 H 0.253039 0.414305 0.340678 0.039 Uiso 1 1 calc R . . . .
C88 C 0.2978(3) 0.3655(3) 0.46923(18) 0.0313(17) Uani 1 1 d D . . . .
C89 C 0.2456(5) 0.2983(3) 0.3496(2) 0.053(2) Uani 1 1 d D . . . .
B2 B 0.2904(4) 0.5215(3) 0.3714(2) 0.0254(17) Uani 1 1 d . . . . .
O4 O 0.4781(6) 0.7103(7) 0.1591(3) 0.151(5) Uani 1 1 d . . . . .
C90 C 0.5769(12) 0.7593(15) 0.1629(7) 0.267(17) Uani 1 1 d . . . . .
H90A H 0.621709 0.758844 0.158261 0.400 Uiso 1 1 calc GR . . . .
H90B H 0.569741 0.768830 0.187297 0.400 Uiso 1 1 calc GR . . . .
H90C H 0.556888 0.789674 0.148398 0.400 Uiso 1 1 calc GR . . . .
C91 C 0.5471(9) 0.6930(12) 0.1541(6) 0.192(11) Uani 1 1 d . . . . .
H91A H 0.556218 0.679956 0.130177 0.230 Uiso 1 1 calc R . . . .
H91B H 0.560913 0.661870 0.170649 0.230 Uiso 1 1 calc R . . . .
C92 C 0.4435(8) 0.6584(5) 0.1522(5) 0.138(8) Uani 1 1 d . . . . .
H92A H 0.459075 0.625453 0.166957 0.165 Uiso 1 1 calc R . . . .
H92B H 0.450184 0.646675 0.127823 0.165 Uiso 1 1 calc R . . . .
C93 C 0.3744(6) 0.6659(5) 0.1584(3) 0.085(4) Uani 1 1 d . . . . .
H93A H 0.358518 0.698511 0.143935 0.128 Uiso 1 1 calc GR . . . .
H93B H 0.367102 0.675412 0.182772 0.128 Uiso 1 1 calc GR . . . .
H93C H 0.352796 0.628636 0.152487 0.128 Uiso 1 1 calc GR . . . .
C64 C 0.5197(2) 0.5626(2) 0.40009(14) 0.082(3) Uani 1 1 d D U . B 1
F6 F 0.5754(3) 0.5403(3) 0.39367(17) 0.100(2) Uiso 1 1 d D . . B 1
F5 F 0.5080(4) 0.5545(3) 0.43324(16) 0.122(3) Uiso 1 1 d D . . B 1
C65 C 0.4571(3) 0.4574(3) 0.2864(2) 0.087(4) Uani 1 1 d D U . . .
F9 F 0.4416(5) 0.4969(4) 0.2620(3) 0.070(4) Uiso 0.474(13) 1 d D U P A 1
F4 F 0.5251(3) 0.6215(2) 0.39838(18) 0.100 Uiso 1 1 d D . . B 1
F8A F 0.4123(5) 0.4578(8) 0.2626(3) 0.117(6) Uiso 0.526(13) 1 d D . P A 2
F7A F 0.4783(6) 0.4022(4) 0.2921(4) 0.101(5) Uiso 0.526(13) 1 d D . P A 2
F9A F 0.5104(4) 0.4806(6) 0.2749(3) 0.087(4) Uiso 0.526(13) 1 d D . P A 2

loop_
_atom_site_aniso_label
_atom_site_aniso_U_11
_atom_site_aniso_U_22
_atom_site_aniso_U_33
_atom_site_aniso_U_23
_atom_site_aniso_U_13
_atom_site_aniso_U_12
Co1 0.0211(4) 0.0110(4) 0.0252(5) -0.0019(3) -0.0003(4) 0.0010(3)
S1 0.0297(9) 0.0136(8) 0.0258(9) -0.0003(6) 0.0036(7) -0.0035(7)
F1 0.047(3) 0.037(2) 0.055(3) 0.015(2) -0.019(2) -0.016(2)
F2 0.058(3) 0.019(2) 0.039(2) 0.0109(18) -0.002(2) -0.0103(19)
F3 0.074(3) 0.048(3) 0.029(2) 0.000(2) 0.017(2) 0.001(2)
O1 0.033(3) 0.012(2) 0.032(3) -0.0010(19) 0.005(2) 0.0000(19)
O2 0.046(3) 0.014(2) 0.041(3) 0.001(2) 0.018(2) -0.003(2)
O3 0.034(3) 0.031(3) 0.045(3) 0.011(2) -0.006(2) -0.011(2)
N1 0.029(3) 0.008(2) 0.023(3) -0.006(2) 0.000(2) -0.001(2)
N2 0.025(3) 0.007(2) 0.028(3) -0.001(2) 0.003(2) 0.005(2)
N3 0.018(3) 0.012(3) 0.033(3) -0.004(2) 0.001(2) 0.001(2)
N4 0.026(3) 0.012(3) 0.029(3) -0.002(2) -0.003(2) 0.001(2)
N5 0.025(3) 0.011(2) 0.024(3) 0.002(2) -0.002(2) -0.002(2)
N6 0.023(3) 0.008(2) 0.025(3) 0.001(2) 0.001(2) 0.000(2)
N7 0.022(3) 0.028(3) 0.033(3) 0.000(3) 0.009(2) 0.003(2)
N8 0.027(3) 0.030(3) 0.048(4) 0.008(3) 0.006(3) 0.000(3)
C1 0.024(3) 0.023(3) 0.027(4) 0.002(3) -0.005(3) -0.006(3)
C2 0.021(3) 0.024(3) 0.027(4) 0.000(3) 0.002(3) -0.009(3)
C3 0.018(3) 0.023(3) 0.025(4) -0.003(3) 0.001(3) -0.002(3)
C4 0.023(4) 0.024(3) 0.029(4) -0.009(3) 0.003(3) -0.001(3)
C5 0.029(4) 0.026(4) 0.046(5) -0.008(3) 0.009(3) 0.001(3)
C6 0.026(4) 0.033(4) 0.050(5) -0.010(4) 0.014(3) -0.005(3)
C7 0.037(4) 0.043(5) 0.040(5) -0.014(4) -0.002(4) 0.004(4)
C8 0.043(5) 0.051(5) 0.047(5) -0.032(4) 0.000(4) 0.014(4)
C9 0.029(4) 0.031(4) 0.079(6) -0.030(4) 0.005(4) -0.001(3)
C10 0.048(5) 0.023(4) 0.055(5) -0.006(4) 0.010(4) 0.004(3)
C11 0.042(5) 0.037(5) 0.069(6) -0.017(4) -0.009(4) 0.018(4)
C12 0.021(4) 0.043(5) 0.074(6) -0.017(4) 0.012(4) 0.003(3)
C13 0.051(5) 0.056(6) 0.056(6) -0.026(5) 0.024(5) 0.006(4)
C14 0.036(4) 0.021(4) 0.034(4) 0.009(3) -0.004(3) -0.002(3)
C15 0.030(4) 0.016(3) 0.028(4) -0.004(3) -0.001(3) 0.001(3)
C16 0.026(4) 0.021(3) 0.033(4) -0.006(3) -0.007(3) -0.004(3)
C17 0.019(3) 0.016(3) 0.022(3) -0.002(3) 0.004(3) 0.000(3)
C18 0.023(3) 0.018(3) 0.023(3) -0.002(3) -0.005(3) 0.002(3)
C19 0.023(4) 0.024(4) 0.027(4) 0.002(3) -0.001(3) -0.001(3)
C20 0.028(4) 0.024(4) 0.026(4) -0.004(3) -0.002(3) 0.004(3)
C21 0.016(3) 0.019(3) 0.032(4) 0.001(3) -0.004(3) 0.002(3)
C22 0.033(4) 0.016(3) 0.037(4) 0.006(3) -0.007(3) 0.005(3)
C23 0.032(4) 0.033(4) 0.032(4) -0.011(3) -0.009(3) 0.016(3)
C24 0.019(3) 0.033(4) 0.033(4) -0.002(3) -0.001(3) 0.006(3)
C25 0.027(4) 0.032(4) 0.037(4) -0.005(3) -0.005(3) 0.007(3)
C26 0.030(4) 0.034(4) 0.027(4) -0.005(3) -0.010(3) 0.005(3)
C27 0.032(4) 0.034(4) 0.037(4) 0.008(3) 0.000(3) 0.012(3)
C28 0.030(4) 0.020(3) 0.037(4) 0.002(3) -0.007(3) 0.007(3)
C29 0.032(4) 0.022(4) 0.049(5) -0.004(3) -0.013(3) 0.007(3)
C30 0.020(3) 0.023(4) 0.032(4) 0.000(3) -0.004(3) -0.003(3)
C31 0.023(4) 0.027(4) 0.033(4) -0.011(3) -0.008(3) 0.001(3)
C32 0.022(3) 0.022(4) 0.041(4) -0.009(3) -0.001(3) 0.001(3)
C33 0.032(4) 0.035(4) 0.033(4) -0.003(3) -0.003(3) 0.000(3)
C34 0.026(4) 0.043(4) 0.041(5) -0.013(4) -0.004(3) 0.000(3)
C35 0.026(4) 0.053(5) 0.057(5) -0.027(4) -0.010(4) -0.001(4)
C36 0.039(5) 0.044(5) 0.063(6) -0.027(4) -0.002(4) -0.011(4)
C37 0.046(5) 0.022(4) 0.058(5) -0.017(4) -0.002(4) -0.001(3)
C38 0.034(4) 0.042(5) 0.055(5) -0.027(4) -0.004(4) 0.003(4)
C39 0.037(4) 0.047(5) 0.045(5) -0.018(4) -0.004(4) 0.005(4)
C40 0.045(5) 0.057(5) 0.046(5) -0.021(4) -0.011(4) 0.006(4)
C41 0.052(5) 0.020(4) 0.053(5) -0.002(3) -0.017(4) 0.015(3)
C42 0.039(4) 0.014(3) 0.048(5) -0.006(3) -0.005(4) 0.000(3)
C43 0.040(4) 0.037(4) 0.036(4) 0.008(4) 0.016(4) 0.015(4)
C44 0.044(5) 0.040(5) 0.055(6) 0.018(4) 0.023(4) 0.011(4)
C45 0.038(5) 0.025(4) 0.070(6) 0.015(4) 0.030(4) 0.008(3)
C46 0.033(5) 0.030(4) 0.096(8) 0.017(5) 0.022(5) 0.001(4)
C47 0.031(5) 0.040(5) 0.129(10) 0.015(6) -0.004(6) -0.011(4)
C48 0.043(5) 0.042(5) 0.120(9) 0.035(6) 0.030(6) 0.008(4)
C49 0.039(5) 0.049(6) 0.146(11) 0.030(6) 0.033(6) 0.005(4)
C50 0.050(6) 0.039(6) 0.175(14) 0.044(8) 0.023(8) 0.006(5)
C51 0.047(6) 0.066(7) 0.245(19) 0.076(10) 0.058(9) 0.007(6)
C52 0.034(6) 0.059(7) 0.221(18) 0.041(10) 0.056(9) 0.009(5)
C53 0.044(7) 0.057(7) 0.216(18) 0.040(10) 0.013(9) -0.008(5)
C54 0.047(6) 0.053(7) 0.190(15) 0.033(8) -0.004(8) -0.021(5)
C55 0.049(6) 0.036(6) 0.163(13) 0.030(7) 0.009(7) -0.008(5)
C56 0.049(5) 0.058(5) 0.032(5) 0.009(4) 0.006(4) 0.010(4)
C57 0.031(4) 0.024(4) 0.031(4) 0.004(3) 0.002(3) -0.005(3)
B1 0.026(4) 0.016(4) 0.026(4) -0.004(3) 0.004(3) 0.001(3)
F10 0.068(4) 0.148(7) 0.113(6) 0.088(5) 0.044(4) 0.019(4)
F11 0.058(3) 0.075(4) 0.047(3) 0.036(3) -0.022(2) -0.026(3)
F12 0.106(5) 0.071(4) 0.094(5) 0.053(4) -0.058(4) -0.063(4)
F13 0.036(3) 0.148(6) 0.083(4) 0.067(4) -0.018(3) -0.020(3)
F14 0.038(3) 0.225(9) 0.056(4) 0.036(5) 0.006(3) -0.016(4)
F15 0.039(4) 0.076(5) 0.333(14) -0.041(7) 0.004(6) -0.030(3)
F16 0.044(3) 0.074(4) 0.120(5) -0.052(4) 0.001(3) -0.014(3)
F17 0.092(5) 0.074(4) 0.085(4) 0.001(3) 0.022(4) -0.053(4)
F18 0.051(3) 0.044(3) 0.072(3) -0.030(3) 0.007(3) -0.015(2)
F19 0.082(5) 0.129(6) 0.084(5) -0.019(4) 0.051(4) -0.015(4)
F20 0.050(3) 0.083(4) 0.206(8) -0.087(5) 0.069(4) -0.043(3)
F21 0.053(4) 0.070(4) 0.197(8) 0.044(5) 0.047(4) 0.028(3)
F22 0.044(3) 0.045(3) 0.034(2) 0.003(2) -0.010(2) -0.007(2)
F23 0.038(2) 0.053(3) 0.028(2) 0.004(2) 0.0056(19) -0.003(2)
F24 0.052(3) 0.043(3) 0.037(3) 0.010(2) -0.002(2) 0.014(2)
F25 0.149(6) 0.036(3) 0.034(3) -0.004(2) -0.003(3) 0.011(3)
F26 0.108(5) 0.049(3) 0.060(4) 0.002(3) -0.035(3) -0.018(3)
F27 0.160(6) 0.025(3) 0.040(3) -0.004(2) -0.010(3) 0.009(3)
C58 0.025(4) 0.024(4) 0.032(4) 0.009(3) 0.001(3) 0.001(3)
C59 0.034(4) 0.037(4) 0.042(5) 0.022(4) -0.001(4) -0.001(3)
C60 0.026(4) 0.063(6) 0.063(6) 0.039(5) -0.006(4) -0.003(4)
C61 0.020(4) 0.083(7) 0.085(8) 0.046(6) 0.019(5) 0.012(4)
C62 0.033(5) 0.061(6) 0.064(6) 0.019(5) 0.010(4) 0.017(4)
C63 0.032(4) 0.037(4) 0.043(5) 0.006(4) 0.005(4) 0.008(3)
C66 0.025(3) 0.018(3) 0.023(3) -0.004(3) 0.002(3) 0.000(3)
C67 0.025(4) 0.026(4) 0.033(4) 0.005(3) -0.001(3) -0.004(3)
C68 0.028(4) 0.020(3) 0.035(4) 0.009(3) -0.003(3) -0.002(3)
C69 0.037(4) 0.029(4) 0.037(4) 0.007(3) -0.005(3) 0.002(3)
C70 0.027(4) 0.026(4) 0.031(4) 0.003(3) 0.003(3) -0.002(3)
C71 0.033(4) 0.024(4) 0.025(4) 0.003(3) 0.007(3) 0.004(3)
C72 0.048(6) 0.050(5) 0.061(6) 0.032(5) -0.014(5) -0.021(4)
C73 0.030(4) 0.060(6) 0.043(5) 0.009(4) -0.001(4) -0.007(4)
C74 0.028(4) 0.025(4) 0.025(4) 0.002(3) -0.003(3) -0.004(3)
C75 0.027(4) 0.032(4) 0.031(4) -0.003(3) 0.007(3) -0.007(3)
C76 0.030(4) 0.028(4) 0.041(4) -0.005(3) 0.003(3) -0.011(3)
C77 0.043(5) 0.026(4) 0.029(4) -0.001(3) 0.005(3) -0.002(3)
C78 0.032(4) 0.026(4) 0.031(4) -0.002(3) 0.007(3) -0.006(3)
C79 0.027(4) 0.021(3) 0.034(4) 0.002(3) 0.002(3) -0.004(3)
C80 0.050(5) 0.022(4) 0.063(6) -0.014(4) 0.018(4) -0.005(4)
C81 0.044(5) 0.045(5) 0.062(6) -0.026(5) 0.010(4) -0.015(4)
C82 0.020(3) 0.030(4) 0.032(4) 0.002(3) 0.000(3) 0.003(3)
C83 0.018(3) 0.026(4) 0.029(4) 0.000(3) 0.005(3) 0.002(3)
C84 0.024(4) 0.036(4) 0.029(4) 0.006(3) 0.002(3) 0.004(3)
C85 0.054(5) 0.023(4) 0.027(4) 0.004(3) -0.001(3) 0.005(3)
C86 0.058(5) 0.025(4) 0.029(4) 0.001(3) -0.003(4) 0.008(4)
C87 0.045(5) 0.028(4) 0.025(4) 0.003(3) -0.003(3) 0.002(3)
C88 0.030(4) 0.032(4) 0.032(4) 0.003(3) -0.001(3) 0.002(3)
C89 0.096(8) 0.018(4) 0.045(5) 0.007(4) 0.000(5) 0.004(4)
B2 0.024(4) 0.026(4) 0.027(4) 0.000(3) 0.002(3) 0.000(3)
O4 0.126(10) 0.210(14) 0.116(9) 0.008(9) -0.005(7) -0.036(9)
C90 0.17(2) 0.40(5) 0.23(3) 0.09(3) -0.06(2) -0.13(3)
C91 0.091(14) 0.29(3) 0.19(2) -0.02(2) -0.042(14) -0.054(17)
C92 0.136(14) 0.043(7) 0.23(2) 0.012(9) -0.099(14) -0.013(8)
C93 0.084(9) 0.075(8) 0.097(9) 0.023(7) -0.021(7) 0.005(7)
C64 0.058(4) 0.081(5) 0.109(5) 0.046(4) -0.016(4) -0.018(4)
C65 0.061(7) 0.112(10) 0.088(9) 0.008(7) 0.058(7) 0.018(7)

loop_
_atom_type_symbol
_atom_type_description
_atom_type_scat_dispersion_real
_atom_type_scat_dispersion_imag
_atom_type_scat_source
C C 0.0033 0.0016 'International Tables Vol C Tables 4.2.6.8 and 6.1.1.4'
H H 0.0000 0.0000 'International Tables Vol C Tables 4.2.6.8 and 6.1.1.4'
B B 0.0013 0.0007 'International Tables Vol C Tables 4.2.6.8 and 6.1.1.4'
Co Co 0.3494 0.9721 'International Tables Vol C Tables 4.2.6.8 and 6.1.1.4'
F F 0.0171 0.0103 'International Tables Vol C Tables 4.2.6.8 and 6.1.1.4'
N N 0.0061 0.0033 'International Tables Vol C Tables 4.2.6.8 and 6.1.1.4'
O O 0.0106 0.0060 'International Tables Vol C Tables 4.2.6.8 and 6.1.1.4'
S S 0.1246 0.1234 'International Tables Vol C Tables 4.2.6.8 and 6.1.1.4'

loop_
_geom_angle_atom_site_label_1
_geom_angle_atom_site_label_2
_geom_angle_atom_site_label_3
_geom_angle
O1 Co1 N2 110.9(2)
O1 Co1 N4 110.7(2)
O1 Co1 N5 113.58(19)
N2 Co1 N4 102.8(2)
N5 Co1 N2 109.4(2)
N5 Co1 N4 108.9(2)
O1 S1 C57 103.2(3)
O2 S1 O1 112.6(3)
O2 S1 C57 103.6(3)
O3 S1 O1 113.6(3)
O3 S1 O2 117.6(3)
O3 S1 C57 104.1(3)
S1 O1 Co1 135.7(3)
N2 N1 B1 120.9(5)
C15 N1 N2 109.3(5)
C15 N1 B1 129.2(5)
N1 N2 Co1 114.9(4)
C17 N2 Co1 135.8(4)
C17 N2 N1 106.7(5)
N4 N3 B1 120.3(5)
C28 N3 N4 109.5(5)
C28 N3 B1 129.8(5)
N3 N4 Co1 114.6(4)
C30 N4 Co1 134.6(4)
C30 N4 N3 107.4(5)
N6 N5 Co1 123.4(4)
C1 N5 Co1 130.3(4)
C1 N5 N6 106.2(5)
N5 N6 H6 124.1
C3 N6 N5 111.8(5)
C3 N6 H6 124.1
N8 N7 B1 121.7(6)
C43 N7 N8 106.3(6)
C43 N7 B1 131.6(6)
N7 N8 H8 124.5
C45 N8 N7 110.9(7)
C45 N8 H8 124.5
N5 C1 C2 109.0(6)
N5 C1 C14 120.5(6)
C2 C1 C14 130.5(6)
C1 C2 H2 126.3
C3 C2 C1 107.4(6)
C3 C2 H2 126.3
N6 C3 C2 105.6(5)
N6 C3 C4 122.0(6)
C2 C3 C4 132.4(6)
C3 C4 C5 111.4(5)
C3 C4 C6 109.4(5)
C3 C4 C7 110.1(6)
C5 C4 C6 109.2(6)
C5 C4 C7 108.1(6)
C7 C4 C6 108.6(6)
C4 C5 H5A 109.5
C4 C5 H5B 109.5
C4 C5 C10 110.6(6)
H5A C5 H5B 108.1
C10 C5 H5A 109.5
C10 C5 H5B 109.5
C4 C6 H6A 109.7
C4 C6 H6B 109.7
H6A C6 H6B 108.2
C12 C6 C4 109.6(6)
C12 C6 H6A 109.7
C12 C6 H6B 109.7
C4 C7 H7A 109.6
C4 C7 H7B 109.6
C4 C7 C8 110.1(6)
H7A C7 H7B 108.2
C8 C7 H7A 109.6
C8 C7 H7B 109.6
C7 C8 H8A 109.7
C9 C8 C7 109.7(7)
C9 C8 H8A 109.7
C9 C8 C13 109.3(7)
C13 C8 C7 108.6(7)
C13 C8 H8A 109.7
C8 C9 H9A 109.6
C8 C9 H9B 109.6
C8 C9 C10 110.2(6)
H9A C9 H9B 108.1
C10 C9 H9A 109.6
C10 C9 H9B 109.6
C5 C10 H10 109.6
C9 C10 C5 108.5(7)
C9 C10 H10 109.6
C11 C10 C5 109.4(6)
C11 C10 C9 110.0(7)
C11 C10 H10 109.6
C10 C11 H11A 109.7
C10 C11 H11B 109.7
C10 C11 C12 109.7(7)
H11A C11 H11B 108.2
C12 C11 H11A 109.7
C12 C11 H11B 109.7
C6 C12 H12 109.2
C11 C12 C6 109.6(7)
C11 C12 H12 109.2
C13 C12 C6 109.9(7)
C13 C12 C11 109.7(7)
C13 C12 H12 109.2
C8 C13 H13A 109.7
C8 C13 H13B 109.7
C12 C13 C8 109.6(7)
C12 C13 H13A 109.7
C12 C13 H13B 109.7
H13A C13 H13B 108.2
C1 C14 H14A 109.5
C1 C14 H14B 109.5
C1 C14 H14C 109.5
H14A C14 H14B 109.5
H14A C14 H14C 109.5
H14B C14 H14C 109.5
N1 C15 C16 107.1(5)
N1 C15 C42 123.0(6)
C16 C15 C42 129.9(6)
C15 C16 H16 126.2
C15 C16 C17 107.5(6)
C17 C16 H16 126.2
N2 C17 C16 109.4(5)
N2 C17 C18 123.8(5)
C16 C17 C18 126.8(6)
C17 C18 C19 109.5(5)
C17 C18 C20 109.5(5)
C17 C18 C21 112.7(5)
C20 C18 C19 108.1(5)
C20 C18 C21 107.1(5)
C21 C18 C19 109.8(5)
C18 C19 H19A 109.7
C18 C19 H19B 109.7
H19A C19 H19B 108.2
C24 C19 C18 110.0(5)
C24 C19 H19A 109.7
C24 C19 H19B 109.7
C18 C20 H20A 109.4
C18 C20 H20B 109.4
H20A C20 H20B 108.0
C26 C20 C18 111.0(5)
C26 C20 H20A 109.4
C26 C20 H20B 109.4
C18 C21 H21A 109.5
C18 C21 H21B 109.5
H21A C21 H21B 108.1
C22 C21 C18 110.8(5)
C22 C21 H21A 109.5
C22 C21 H21B 109.5
C21 C22 H22 109.5
C23 C22 C21 109.4(5)
C23 C22 H22 109.5
C23 C22 C27 110.2(6)
C27 C22 C21 108.8(6)
C27 C22 H22 109.5
C22 C23 H23A 109.6
C22 C23 H23B 109.6
C22 C23 C24 110.3(6)
H23A C23 H23B 108.1
C24 C23 H23A 109.6
C24 C23 H23B 109.6
C19 C24 H24 109.5
C19 C24 C25 109.5(6)
C23 C24 C19 108.8(5)
C23 C24 H24 109.5
C23 C24 C25 109.9(6)
C25 C24 H24 109.5
C24 C25 H25A 109.9
C24 C25 H25B 109.9
H25A C25 H25B 108.3
C26 C25 C24 109.0(6)
C26 C25 H25A 109.9
C26 C25 H25B 109.9
C20 C26 C25 109.2(6)
C20 C26 H26 109.4
C20 C26 C27 109.7(6)
C25 C26 H26 109.4
C27 C26 C25 109.7(6)
C27 C26 H26 109.4
C22 C27 C26 109.1(6)
C22 C27 H27A 109.9
C22 C27 H27B 109.9
C26 C27 H27A 109.9
C26 C27 H27B 109.9
H27A C27 H27B 108.3
N3 C28 C29 108.1(6)
N3 C28 C41 123.3(6)
C29 C28 C41 128.7(6)
C28 C29 C30 106.7(6)
N4 C30 C29 108.3(6)
N4 C30 C31 125.1(6)
C29 C30 C31 126.6(6)
C30 C31 C32 112.6(6)
C30 C31 C33 109.5(6)
C30 C31 C34 109.0(6)
C32 C31 C33 109.6(6)
C32 C31 C34 108.3(6)
C34 C31 C33 107.6(6)
C31 C32 H32A 109.6
C31 C32 H32B 109.6
C31 C32 C37 110.3(6)
H32A C32 H32B 108.1
C37 C32 H32A 109.6
C37 C32 H32B 109.6
C31 C33 H33A 109.7
C31 C33 H33B 109.7
H33A C33 H33B 108.2
C39 C33 C31 109.6(6)
C39 C33 H33A 109.7
C39 C33 H33B 109.7
C31 C34 H34A 109.5
C31 C34 H34B 109.5
H34A C34 H34B 108.1
C35 C34 C31 110.6(6)
C35 C34 H34A 109.5
C35 C34 H34B 109.5
C34 C35 H35 109.5
C36 C35 C34 109.1(7)
C36 C35 H35 109.5
C40 C35 C34 109.6(7)
C40 C35 H35 109.5
C40 C35 C36 109.5(7)
C35 C36 H36A 109.8
C35 C36 H36B 109.8
C35 C36 C37 109.2(7)
H36A C36 H36B 108.3
C37 C36 H36A 109.8
C37 C36 H36B 109.8
C32 C37 C36 108.9(6)
C32 C37 H37 109.4
C36 C37 H37 109.4
C38 C37 C32 110.0(6)
C38 C37 C36 109.8(7)
C38 C37 H37 109.4
C37 C38 H38A 109.7
C37 C38 H38B 109.7
C37 C38 C39 109.9(6)
H38A C38 H38B 108.2
C39 C38 H38A 109.7
C39 C38 H38B 109.7
C33 C39 C38 109.3(6)
C33 C39 H39 109.4
C38 C39 H39 109.4
C40 C39 C33 110.1(6)
C40 C39 C38 109.2(7)
C40 C39 H39 109.4
C35 C40 C39 109.6(7)
C35 C40 H40A 109.8
C35 C40 H40B 109.8
C39 C40 H40A 109.8
C39 C40 H40B 109.8
H40A C40 H40B 108.2
C28 C41 H41A 109.5
C28 C41 H41B 109.5
C28 C41 H41C 109.5
H41A C41 H41B 109.5
H41A C41 H41C 109.5
H41B C41 H41C 109.5
C15 C42 H42A 109.5
C15 C42 H42B 109.5
C15 C42 H42C 109.5
H42A C42 H42B 109.5
H42A C42 H42C 109.5
H42B C42 H42C 109.5
N7 C43 C44 109.6(8)
N7 C43 C56 122.7(7)
C44 C43 C56 127.7(8)
C43 C44 H44 126.4
C43 C44 C45 107.2(7)
C45 C44 H44 126.4
N8 C45 C44 106.0(7)
N8 C45 C46 121.7(9)
C44 C45 C46 132.3(8)
C45 C46 C47 112.8(7)
C45 C46 C48 108.7(8)
C45 C46 C49 109.9(8)
C47 C46 C48 108.0(8)
C47 C46 C49 108.8(9)
C48 C46 C49 108.6(8)
C46 C47 H47A 109.3
C46 C47 H47B 109.3
C46 C47 C54 111.5(10)
H47A C47 H47B 108.0
C54 C47 H47A 109.3
C54 C47 H47B 109.3
C46 C48 H48A 109.6
C46 C48 H48B 109.6
C46 C48 C50 110.4(8)
H48A C48 H48B 108.1
C50 C48 H48A 109.6
C50 C48 H48B 109.6
C46 C49 H49A 109.6
C46 C49 H49B 109.6
C46 C49 C52 110.3(9)
H49A C49 H49B 108.1
C52 C49 H49A 109.6
C52 C49 H49B 109.6
C48 C50 H50 109.6
C51 C50 C48 110.2(11)
C51 C50 H50 109.6
C55 C50 C48 107.7(10)
C55 C50 H50 109.6
C55 C50 C51 110.1(12)
C50 C51 H51A 109.9
C50 C51 H51B 109.9
C50 C51 C52 109.1(10)
H51A C51 H51B 108.3
C52 C51 H51A 109.9
C52 C51 H51B 109.9
C49 C52 C51 107.8(11)
C49 C52 H52 109.6
C51 C52 H52 109.6
C53 C52 C49 109.4(11)
C53 C52 C51 110.7(13)
C53 C52 H52 109.6
C52 C53 H53A 109.9
C52 C53 H53B 109.9
H53A C53 H53B 108.3
C54 C53 C52 109.0(12)
C54 C53 H53A 109.9
C54 C53 H53B 109.9
C47 C54 H54 110.1
C53 C54 C47 108.9(11)
C53 C54 H54 110.1
C55 C54 C47 107.5(10)
C55 C54 C53 110.1(11)
C55 C54 H54 110.1
C50 C55 C54 112.1(11)
C50 C55 H55A 109.2
C50 C55 H55B 109.2
C54 C55 H55A 109.2
C54 C55 H55B 109.2
H55A C55 H55B 107.9
C43 C56 H56A 109.5
C43 C56 H56B 109.5
C43 C56 H56C 109.5
H56A C56 H56B 109.5
H56A C56 H56C 109.5
H56B C56 H56C 109.5
F1 C57 S1 111.2(5)
F1 C57 F3 107.9(6)
F2 C57 S1 109.1(5)
F2 C57 F1 109.2(6)
F2 C57 F3 108.9(6)
F3 C57 S1 110.5(5)
N1 B1 N3 112.8(5)
N1 B1 N7 107.9(5)
N1 B1 H1 109.6
N3 B1 N7 107.2(5)
N3 B1 H1 109.6
N7 B1 H1 109.6
C59 C58 C63 115.2(7)
C59 C58 B2 125.5(7)
C63 C58 B2 119.3(6)
C58 C59 H59 117.5
C58 C59 C60 125.1(8)
C60 C59 H59 117.5
C59 C60 C61 115.8(7)
C59 C60 C64 114.7(7)
C61 C60 C64 128.2(7)
C60 C61 H61 119.8
C62 C61 C60 120.4(7)
C62 C61 H61 119.8
C61 C62 C63 121.1(8)
C61 C62 C65 122.2(7)
C63 C62 C65 116.7(7)
C58 C63 H63 118.8
C62 C63 C58 122.4(8)
C62 C63 H63 118.8
C67 C66 C71 115.1(6)
C67 C66 B2 122.1(6)
C71 C66 B2 122.3(6)
C66 C67 H67 118.7
C68 C67 C66 122.5(6)
C68 C67 H67 118.7
C67 C68 C72 118.9(6)
C69 C68 C67 120.6(6)
C69 C68 C72 120.4(7)
C68 C69 H69 120.5
C68 C69 C70 119.1(7)
C70 C69 H69 120.5
C69 C70 C71 120.0(6)
C69 C70 C73 120.9(7)
C71 C70 C73 119.2(6)
C66 C71 H71 118.7
C70 C71 C66 122.6(6)
C70 C71 H71 118.7
F10 C72 C68 112.3(7)
F11 C72 F10 105.7(8)
F11 C72 F12 106.9(7)
F11 C72 C68 114.7(7)
F12 C72 F10 103.9(8)
F12 C72 C68 112.5(8)
F13 C73 C70 113.9(7)
F14 C73 F13 103.5(7)
F14 C73 C70 113.2(7)
F15 C73 F13 107.7(8)
F15 C73 F14 104.8(9)
F15 C73 C70 112.8(7)
C75 C74 C79 114.3(6)
C75 C74 B2 124.3(6)
C79 C74 B2 121.1(6)
C74 C75 H75 118.2
C76 C75 C74 123.6(6)
C76 C75 H75 118.2
C75 C76 C81 118.3(6)
C77 C76 C75 121.3(6)
C77 C76 C81 120.2(6)
C76 C77 H77 121.3
C76 C77 C78 117.4(6)
C78 C77 H77 121.3
C77 C78 C79 121.1(6)
C77 C78 C80 118.6(6)
C79 C78 C80 120.3(6)
C74 C79 H79 119.0
C78 C79 C74 122.0(6)
C78 C79 H79 119.0
F19 C80 C78 110.2(7)
F20 C80 F19 102.9(8)
F20 C80 F21 112.6(8)
F20 C80 C78 115.6(6)
F21 C80 F19 100.5(7)
F21 C80 C78 113.3(7)
F16 C81 F17 104.8(6)
F16 C81 F18 108.4(5)
F16 C81 C76 111.6(5)
F17 C81 C76 112.0(5)
F18 C81 F17 106.5(5)
F18 C81 C76 113.0(5)
C83 C82 C87 116.2(6)
C83 C82 B2 121.2(6)
C87 C82 B2 121.9(6)
C82 C83 H83 119.0
C84 C83 C82 122.0(7)
C84 C83 H83 119.0
C83 C84 C85 121.0(6)
C83 C84 C88 120.8(7)
C85 C84 C88 118.1(6)
C84 C85 H85 121.0
C86 C85 C84 118.1(7)
C86 C85 H85 121.0
C85 C86 C87 120.4(7)
C85 C86 C89 121.3(7)
C87 C86 C89 118.3(7)
C82 C87 C86 122.2(7)
C82 C87 H87 118.9
C86 C87 H87 118.9
F22 C88 F24 106.4(5)
F22 C88 C84 113.1(6)
F23 C88 F22 106.1(6)
F23 C88 F24 105.8(5)
F23 C88 C84 112.8(6)
F24 C88 C84 112.1(6)
F25 C89 F26 106.8(7)
F25 C89 F27 106.2(7)
F25 C89 C86 112.1(7)
F26 C89 F27 108.0(8)
F26 C89 C86 112.5(8)
F27 C89 C86 111.0(7)
C58 B2 C82 101.3(5)
C66 B2 C58 111.3(6)
C66 B2 C74 104.4(5)
C66 B2 C82 113.0(6)
C74 B2 C58 114.7(6)
C74 B2 C82 112.4(6)
C92 O4 C91 106.1(15)
H90A C90 H90B 109.5
H90A C90 H90C 109.5
H90B C90 H90C 109.5
C91 C90 H90A 109.5
C91 C90 H90B 109.5
C91 C90 H90C 109.5
O4 C91 C90 96.9(19)
O4 C91 H91A 112.4
O4 C91 H91B 112.4
C90 C91 H91A 112.4
C90 C91 H91B 112.4
H91A C91 H91B 109.9
O4 C92 H92A 108.9
O4 C92 H92B 108.9
O4 C92 C93 113.5(13)
H92A C92 H92B 107.7
C93 C92 H92A 108.9
C93 C92 H92B 108.9
C92 C93 H93A 109.5
C92 C93 H93B 109.5
C92 C93 H93C 109.5
H93A C93 H93B 109.5
H93A C93 H93C 109.5
H93B C93 H93C 109.5
F6 C64 C60 104.3(6)
F6 C64 F4 106.6(3)
F5 C64 C60 114.7(6)
F5 C64 F6 107.7(3)
F5 C64 F4 101.7(3)
F4 C64 C60 121.1(6)
F7 C65 F8 105.0(9)
F7 C65 C62 123.4(9)
F7 C65 F9 102.0(9)
F8 C65 C62 115.6(8)
F9 C65 F8 99.5(8)
F9 C65 C62 107.9(8)
F8A C65 C62 118.6(9)
F8A C65 F7A 111.5(10)
F8A C65 F9A 112.8(9)
F7A C65 C62 107.6(9)
F9A C65 C62 107.0(8)
F9A C65 F7A 97.0(8)

loop_
_geom_bond_atom_site_label_1
_geom_bond_atom_site_label_2
_geom_bond_distance
Co1 O1 1.994(4)
Co1 N2 2.026(5)
Co1 N4 2.041(5)
Co1 N5 2.018(5)
S1 O1 1.468(4)
S1 O2 1.430(5)
S1 O3 1.421(5)
S1 C57 1.830(7)
F1 C57 1.319(8)
F2 C57 1.309(8)
F3 C57 1.325(8)
N1 N2 1.385(7)
N1 C15 1.365(8)
N1 B1 1.514(9)
N2 C17 1.350(8)
N3 N4 1.386(7)
N3 C28 1.337(8)
N3 B1 1.528(9)
N4 C30 1.346(8)
N5 N6 1.355(7)
N5 C1 1.334(8)
N6 H6 0.8800
N6 C3 1.344(8)
N7 N8 1.362(8)
N7 C43 1.340(10)
N7 B1 1.583(9)
N8 H8 0.8800
N8 C45 1.351(10)
C1 C2 1.389(9)
C1 C14 1.502(9)
C2 H2 0.9500
C2 C3 1.372(9)
C3 C4 1.513(9)
C4 C5 1.529(10)
C4 C6 1.542(9)
C4 C7 1.541(10)
C5 H5A 0.9900
C5 H5B 0.9900
C5 C10 1.538(10)
C6 H6A 0.9900
C6 H6B 0.9900
C6 C12 1.530(10)
C7 H7A 0.9900
C7 H7B 0.9900
C7 C8 1.543(10)
C8 H8A 1.0000
C8 C9 1.509(13)
C8 C13 1.537(12)
C9 H9A 0.9900
C9 H9B 0.9900
C9 C10 1.525(12)
C10 H10 1.0000
C10 C11 1.510(12)
C11 H11A 0.9900
C11 H11B 0.9900
C11 C12 1.527(13)
C12 H12 1.0000
C12 C13 1.516(13)
C13 H13A 0.9900
C13 H13B 0.9900
C14 H14A 0.9800
C14 H14B 0.9800
C14 H14C 0.9800
C15 C16 1.379(9)
C15 C42 1.488(9)
C16 H16 0.9500
C16 C17 1.379(9)
C17 C18 1.503(9)
C18 C19 1.551(9)
C18 C20 1.531(9)
C18 C21 1.534(9)
C19 H19A 0.9900
C19 H19B 0.9900
C19 C24 1.532(9)
C20 H20A 0.9900
C20 H20B 0.9900
C20 C26 1.530(9)
C21 H21A 0.9900
C21 H21B 0.9900
C21 C22 1.527(9)
C22 H22 1.0000
C22 C23 1.521(10)
C22 C27 1.522(10)
C23 H23A 0.9900
C23 H23B 0.9900
C23 C24 1.525(10)
C24 H24 1.0000
C24 C25 1.537(10)
C25 H25A 0.9900
C25 H25B 0.9900
C25 C26 1.534(10)
C26 H26 1.0000
C26 C27 1.530(10)
C27 H27A 0.9900
C27 H27B 0.9900
C28 C29 1.383(10)
C28 C41 1.495(9)
C29 C30 1.404(9)
C30 C31 1.498(9)
C31 C32 1.526(10)
C31 C33 1.556(10)
C31 C34 1.540(9)
C32 H32A 0.9900
C32 H32B 0.9900
C32 C37 1.529(9)
C33 H33A 0.9900
C33 H33B 0.9900
C33 C39 1.526(10)
C34 H34A 0.9900
C34 H34B 0.9900
C34 C35 1.529(10)
C35 H35 1.0000
C35 C36 1.528(13)
C35 C40 1.522(12)
C36 H36A 0.9900
C36 H36B 0.9900
C36 C37 1.532(11)
C37 H37 1.0000
C37 C38 1.510(12)
C38 H38A 0.9900
C38 H38B 0.9900
C38 C39 1.533(12)
C39 H39 1.0000
C39 C40 1.522(11)
C40 H40A 0.9900
C40 H40B 0.9900
C41 H41A 0.9800
C41 H41B 0.9800
C41 H41C 0.9800
C42 H42A 0.9800
C42 H42B 0.9800
C42 H42C 0.9800
C43 C44 1.377(11)
C43 C56 1.490(12)
C44 H44 0.9500
C44 C45 1.383(13)
C45 C46 1.499(12)
C46 C47 1.511(15)
C46 C48 1.532(12)
C46 C49 1.536(12)
C47 H47A 0.9900
C47 H47B 0.9900
C47 C54 1.549(13)
C48 H48A 0.9900
C48 H48B 0.9900
C48 C50 1.543(14)
C49 H49A 0.9900
C49 H49B 0.9900
C49 C52 1.551(16)
C50 H50 1.0000
C50 C51 1.505(16)
C50 C55 1.497(19)
C51 H51A 0.9900
C51 H51B 0.9900
C51 C52 1.551(16)
C52 H52 1.0000
C52 C53 1.54(2)
C53 H53A 0.9900
C53 H53B 0.9900
C53 C54 1.514(18)
C54 H54 1.0000
C54 C55 1.511(15)
C55 H55A 0.9900
C55 H55B 0.9900
C56 H56A 0.9800
C56 H56B 0.9800
C56 H56C 0.9800
B1 H1 1.0000
F7 C65 1.332(5)
F8 C65 1.333(5)
F10 C72 1.332(12)
F11 C72 1.320(9)
F12 C72 1.327(11)
F13 C73 1.323(10)
F14 C73 1.294(10)
F15 C73 1.282(11)
F16 C81 1.3202(11)
F17 C81 1.3204(11)
F18 C81 1.3203(11)
F19 C80 1.375(11)
F20 C80 1.270(9)
F21 C80 1.296(10)
F22 C88 1.336(8)
F23 C88 1.335(8)
F24 C88 1.345(8)
F25 C89 1.318(10)
F26 C89 1.342(12)
F27 C89 1.352(9)
C58 C59 1.386(10)
C58 C63 1.397(10)
C58 B2 1.641(10)
C59 H59 0.9500
C59 C60 1.405(11)
C60 C61 1.418(13)
C60 C64 1.523(6)
C61 H61 0.9500
C61 C62 1.365(13)
C62 C63 1.370(11)
C62 C65 1.523(6)
C63 H63 0.9500
C66 C67 1.398(9)
C66 C71 1.402(10)
C66 B2 1.635(10)
C67 H67 0.9500
C67 C68 1.389(10)
C68 C69 1.364(10)
C68 C72 1.489(10)
C69 H69 0.9500
C69 C70 1.386(10)
C70 C71 1.387(10)
C70 C73 1.485(9)
C71 H71 0.9500
C74 C75 1.382(9)
C74 C79 1.407(10)
C74 B2 1.635(10)
C75 H75 0.9500
C75 C76 1.370(10)
C76 C77 1.363(10)
C76 C81 1.523(6)
C77 H77 0.9500
C77 C78 1.383(10)
C78 C79 1.386(10)
C78 C80 1.493(9)
C79 H79 0.9500
C82 C83 1.388(10)
C82 C87 1.390(10)
C82 B2 1.653(10)
C83 H83 0.9500
C83 C84 1.378(10)
C84 C85 1.390(10)
C84 C88 1.504(9)
C85 H85 0.9500
C85 C86 1.372(10)
C86 C87 1.394(10)
C86 C89 1.514(10)
C87 H87 0.9500
O4 C91 1.55(2)
O4 C92 1.403(16)
C90 H90A 0.9800
C90 H90B 0.9800
C90 H90C 0.9800
C90 C91 1.65(3)
C91 H91A 0.9900
C91 H91B 0.9900
C92 H92A 0.9900
C92 H92B 0.9900
C92 C93 1.51(2)
C93 H93A 0.9800
C93 H93B 0.9800
C93 H93C 0.9800
C64 F6 1.3202(8)
C64 F5 1.3199(8)
C64 F4 1.3219(10)
C65 F9 1.333(5)
C65 F8A 1.332(5)
C65 F7A 1.333(5)
C65 F9A 1.333(5)
